data_7012718
loop_
_publ_author_name
'Otero, A.'
'Fern\'andez-Baeza, J.'
'Anti\~nolo, A.'
'Tejeda, J.'
'Lara-S\'anchez, A.'
'S\'anchez-Barba, L.'
'Exp\'osito, M. T.'
'Rodr\'iguez, A. M.'

_publ_section_title
;
 Niobium complexes containing a new chiral heteroscorpionate ligand and
 the reactivity of such a complex with O2 to give the first gem-diolate
 niobium complex
;
_journal_issue 8
_journal_name_full 'Dalton Transactions'
_journal_page_first 1614
_journal_paper_doi 10.1039/b300497j
_journal_year 2003
_chemical_formula_sum 'C43 H38 Cl4 N8 Nb2 O4'
_chemical_formula_weight 1058.44
_space_group_IT_number 167
_symmetry_cell_setting trigonal
_symmetry_space_group_name_Hall '-R 3 2"c'
_symmetry_space_group_name_H-M 'R -3 c :H'
_atom_sites_solution_hydrogens geom
_atom_sites_solution_primary direct
_atom_sites_solution_secondary difmap
_audit_creation_method SHELXL-97
_cell_angle_alpha 90.00
_cell_angle_beta 90.00
_cell_angle_gamma 120.00
_cell_formula_units_Z 18
_cell_length_a 36.442(5)
_cell_length_b 36.442(8)
_cell_length_c 19.618(3)
_cell_measurement_reflns_used 25
_cell_measurement_temperature 293(2)
_cell_volume 22563(7)
_computing_cell_refinement 'Nonius (control program)'
_computing_data_collection 'Nonius (control program)'
_computing_data_reduction 'XCAD4 (Harms, Wocadlo, 1995)'
_computing_structure_refinement 'SHELXL-97 (Sheldrick, 1997)'
_computing_structure_solution 'SHELXS-97 (Sheldrick, 1990)'
_diffrn_ambient_temperature 293(2)
_diffrn_measured_fraction_theta_full 0.983
_diffrn_measured_fraction_theta_max 0.983
_diffrn_measurement_device_type 'four circle diffractometer Nonius-Mach3'
_diffrn_measurement_method '\w/2\q scans'
_diffrn_radiation_monochromator graphite
_diffrn_radiation_source 'fine-focus sealed tube'
_diffrn_radiation_type MoK\a
_diffrn_radiation_wavelength 0.71073
_diffrn_reflns_av_R_equivalents 0.1485
_diffrn_reflns_av_sigmaI/netI 0.1305
_diffrn_reflns_limit_h_max 48
_diffrn_reflns_limit_h_min 0
_diffrn_reflns_limit_k_max 12
_diffrn_reflns_limit_k_min -48
_diffrn_reflns_limit_l_max 25
_diffrn_reflns_limit_l_min -24
_diffrn_reflns_number 17979
_diffrn_reflns_theta_full 27.99
_diffrn_reflns_theta_max 27.99
_diffrn_reflns_theta_min 2.24
_diffrn_standards_interval_time 60
_diffrn_standards_number 2
_exptl_absorpt_coefficient_mu 0.716
_exptl_absorpt_correction_type none
_exptl_crystal_density_diffrn 1.402
_exptl_crystal_density_method 'not measured'
_exptl_crystal_F_000 9612
_exptl_crystal_size_max 0.4
_exptl_crystal_size_mid 0.3
_exptl_crystal_size_min 0.1
_refine_diff_density_max 0.294
_refine_diff_density_min -0.359
_refine_diff_density_rms 0.062
_refine_ls_extinction_method none
_refine_ls_goodness_of_fit_ref 0.831
_refine_ls_hydrogen_treatment mixed
_refine_ls_matrix_type full
_refine_ls_number_parameters 265
_refine_ls_number_reflns 5954
_refine_ls_number_restraints 0
_refine_ls_restrained_S_all 0.831
_refine_ls_R_factor_all 0.3362
_refine_ls_R_factor_gt 0.0531
_refine_ls_shift/su_max 0.159
_refine_ls_shift/su_mean 0.022
_refine_ls_structure_factor_coef Fsqd
_refine_ls_weighting_details 'calc w=1/[\s^2^(Fo^2^)+(0.0452P)^2^+0.0000P] where P=(Fo^2^+2Fc^2^)/3'
_refine_ls_weighting_scheme calc
_refine_ls_wR_factor_gt 0.0912
_refine_ls_wR_factor_ref 0.1659
_reflns_number_gt 1184
_reflns_number_total 5954
_reflns_threshold_expression >2sigma(I)
_cod_data_source_file b300497j.txt
_cod_data_source_block 7
_cod_original_sg_symbol_H-M R-3c
_cod_database_code 7012718

loop_
_symmetry_equiv_pos_as_xyz
'x, y, z'
'-y, x-y, z'
'y, x, -z+1/2'
'-x+y, -x, z'
'-x, -x+y, -z+1/2'
'x-y, -y, -z+1/2'
'x+2/3, y+1/3, z+1/3'
'-y+2/3, x-y+1/3, z+1/3'
'y+2/3, x+1/3, -z+5/6'
'-x+y+2/3, -x+1/3, z+1/3'
'-x+2/3, -x+y+1/3, -z+5/6'
'x-y+2/3, -y+1/3, -z+5/6'
'x+1/3, y+2/3, z+2/3'
'-y+1/3, x-y+2/3, z+2/3'
'y+1/3, x+2/3, -z+7/6'
'-x+y+1/3, -x+2/3, z+2/3'
'-x+1/3, -x+y+2/3, -z+7/6'
'x-y+1/3, -y+2/3, -z+7/6'
'-x, -y, -z'
'y, -x+y, -z'
'-y, -x, z-1/2'
'x-y, x, -z'
'x, x-y, z-1/2'
'-x+y, y, z-1/2'
'-x+2/3, -y+1/3, -z+1/3'
'y+2/3, -x+y+1/3, -z+1/3'
'-y+2/3, -x+1/3, z-1/6'
'x-y+2/3, x+1/3, -z+1/3'
'x+2/3, x-y+1/3, z-1/6'
'-x+y+2/3, y+1/3, z-1/6'
'-x+1/3, -y+2/3, -z+2/3'
'y+1/3, -x+y+2/3, -z+2/3'
'-y+1/3, -x+2/3, z+1/6'
'x-y+1/3, x+2/3, -z+2/3'
'x+1/3, x-y+2/3, z+1/6'
'-x+y+1/3, y+2/3, z+1/6'

loop_
_atom_site_label
_atom_site_type_symbol
_atom_site_fract_x
_atom_site_fract_y
_atom_site_fract_z
_atom_site_U_iso_or_equiv
_atom_site_adp_type
_atom_site_occupancy
_atom_site_symmetry_multiplicity
_atom_site_calc_flag
_atom_site_refinement_flags
_atom_site_disorder_assembly
_atom_site_disorder_group
Nb1 Nb 0.31443(3) 0.41682(3) 0.14690(4) 0.0811(3) Uani 1 1 d . . .
Cl1 Cl 0.33156(8) 0.46808(8) 0.06312(13) 0.1121(10) Uani 1 1 d . . .
Cl2 Cl 0.32089(8) 0.46147(8) 0.23815(13) 0.1104(10) Uani 1 1 d . . .
O1 O 0.28562(17) 0.36982(17) 0.0867(2) 0.0698(16) Uani 1 1 d . . .
O2 O 0.36202(17) 0.41836(18) 0.1531(3) 0.0936(18) Uani 1 1 d . . .
N1 N 0.2829(3) 0.3638(3) 0.2224(4) 0.077(2) Uani 1 1 d . . .
N2 N 0.2439(3) 0.3294(3) 0.2073(4) 0.074(2) Uani 1 1 d . . .
N3 N 0.2378(2) 0.4023(3) 0.1486(4) 0.084(2) Uani 1 1 d . A .
N4 N 0.2083(3) 0.3610(3) 0.1561(4) 0.077(2) Uani 1 1 d . . .
C1 C 0.2197(3) 0.3287(3) 0.1485(4) 0.065(2) Uani 1 1 d . . .
H1 H 0.1937 0.3010 0.1469 0.078 Uiso 1 1 calc . . .
C2 C 0.2462(4) 0.3333 0.0833 0.073(4) Uani 1 2 d S . .
C3 C 0.2325(4) 0.2982(3) 0.2546(5) 0.073(3) Uani 1 1 d . . .
C4 C 0.2655(4) 0.3143(5) 0.2991(5) 0.095(3) Uani 1 1 d . . .
H4 H 0.2671 0.3000 0.3372 0.114 Uiso 1 1 calc . . .
C5 C 0.2959(4) 0.3539(4) 0.2806(5) 0.091(3) Uani 1 1 d . . .
C6 C 0.1920(4) 0.2579(3) 0.2521(5) 0.106(4) Uani 1 1 d . . .
H6A H 0.1767 0.2572 0.2119 0.159 Uiso 1 1 calc . . .
H6B H 0.1755 0.2555 0.2918 0.159 Uiso 1 1 calc . . .
H6C H 0.1975 0.2347 0.2510 0.159 Uiso 1 1 calc . . .
C7 C 0.3370(3) 0.3835(4) 0.3121(5) 0.122(4) Uani 1 1 d . . .
H7A H 0.3509 0.4090 0.2856 0.183 Uiso 1 1 calc . . .
H7B H 0.3544 0.3706 0.3137 0.183 Uiso 1 1 calc . . .
H7C H 0.3324 0.3901 0.3576 0.183 Uiso 1 1 calc . . .
C8 C 0.1737(4) 0.3587(5) 0.1876(5) 0.084(3) Uani 1 1 d . . .
C9 C 0.1797(4) 0.3965(5) 0.1985(6) 0.104(4) Uani 1 1 d . A .
H9 H 0.1612 0.4037 0.2191 0.124 Uiso 1 1 calc . . .
C10 C 0.2187(4) 0.4231(4) 0.1733(6) 0.103(4) Uani 1 1 d . . .
C11 C 0.1372(4) 0.3165(4) 0.2056(7) 0.093(3) Uani 1 1 d . . .
C12 C 0.1154(4) 0.2851(5) 0.1615(6) 0.111(4) Uani 1 1 d . . .
H12 H 0.1232 0.2897 0.1158 0.133 Uiso 1 1 calc . . .
C13 C 0.0815(5) 0.2457(5) 0.1805(9) 0.138(5) Uani 1 1 d . . .
H13 H 0.0671 0.2242 0.1487 0.165 Uiso 1 1 calc . . .
C14 C 0.0699(4) 0.2400(5) 0.2498(10) 0.137(5) Uani 1 1 d . . .
H14 H 0.0483 0.2137 0.2642 0.164 Uiso 1 1 calc . . .
C15 C 0.0887(6) 0.2704(6) 0.2947(8) 0.148(6) Uani 1 1 d . . .
H15 H 0.0798 0.2665 0.3399 0.178 Uiso 1 1 calc . . .
C16 C 0.1225(4) 0.3091(4) 0.2723(8) 0.116(4) Uani 1 1 d . . .
H16 H 0.1357 0.3310 0.3037 0.140 Uiso 1 1 calc . . .
C17 C 0.2350(4) 0.4666(4) 0.1549(12) 0.104(7) Uani 0.60 1 d PG A 1
C18 C 0.2335(4) 0.4909(7) 0.2082(7) 0.115(7) Uani 0.60 1 d PG A 1
H18 H 0.2228 0.4785 0.2504 0.138 Uiso 0.60 1 calc P B 1
C19 C 0.2479(5) 0.5338(7) 0.1985(9) 0.228(15) Uani 0.60 1 d PG A 1
H19 H 0.2469 0.5501 0.2341 0.274 Uiso 0.60 1 calc P C 1
C20 C 0.2639(5) 0.5523(5) 0.1354(12) 0.166(10) Uani 0.60 1 d PG A 1
H20 H 0.2736 0.5810 0.1289 0.199 Uiso 0.60 1 calc P D 1
C21 C 0.2655(5) 0.5280(8) 0.0821(7) 0.184(10) Uani 0.60 1 d PG A 1
H21 H 0.2762 0.5404 0.0400 0.221 Uiso 0.60 1 calc P E 1
C22 C 0.2510(5) 0.4851(8) 0.0919(9) 0.146(9) Uani 0.60 1 d PG A 1
H22 H 0.2521 0.4689 0.0562 0.175 Uiso 0.60 1 calc P F 1
C17A C 0.2454 0.4713 0.1875 0.121 Uani 0.40 1 d P A 2
C18A C 0.2454 0.4922 0.2466 0.181 Uani 0.40 1 d P A 2
H18A H 0.2345 0.4771 0.2869 0.217 Uiso 0.40 1 calc P G 2
C19A C 0.2616 0.5358 0.2457 0.346 Uani 0.40 1 d P A 2
H19A H 0.2616 0.5498 0.2853 0.415 Uiso 0.40 1 calc P H 2
C20A C 0.2778 0.5584 0.1856 0.222 Uani 0.40 1 d P A 2
H20A H 0.2887 0.5875 0.1850 0.267 Uiso 0.40 1 calc P I 2
C21A C 0.2779 0.5374 0.1264 0.242 Uani 0.40 1 d P A 2
H21A H 0.2887 0.5526 0.0862 0.290 Uiso 0.40 1 calc P J 2
C22A C 0.2616 0.4939 0.1274 0.170 Uani 0.40 1 d P A 2
H22A H 0.2617 0.4798 0.0878 0.204 Uiso 0.40 1 calc P K 2

loop_
_atom_site_aniso_label
_atom_site_aniso_U_11
_atom_site_aniso_U_22
_atom_site_aniso_U_33
_atom_site_aniso_U_23
_atom_site_aniso_U_13
_atom_site_aniso_U_12
Nb1 0.0730(7) 0.0863(7) 0.0814(6) -0.0003(5) 0.0078(5) 0.0377(6)
Cl1 0.113(2) 0.096(2) 0.111(2) 0.0147(17) 0.0156(17) 0.0399(18)
Cl2 0.108(2) 0.108(2) 0.104(2) -0.0164(16) 0.0050(16) 0.0456(18)
O1 0.063(4) 0.073(4) 0.063(4) 0.002(3) 0.005(3) 0.025(3)
O2 0.063(4) 0.106(5) 0.109(5) 0.005(4) 0.006(3) 0.040(4)
N1 0.074(6) 0.084(6) 0.071(6) 0.005(5) 0.002(5) 0.039(6)
N2 0.082(6) 0.074(6) 0.061(6) 0.017(5) 0.020(5) 0.035(5)
N3 0.075(6) 0.066(6) 0.110(6) 0.008(5) 0.011(5) 0.035(6)
N4 0.069(6) 0.088(7) 0.081(6) 0.003(5) 0.004(5) 0.044(6)
C1 0.071(7) 0.067(7) 0.050(6) 0.009(5) 0.002(5) 0.030(6)
C2 0.085(8) 0.096(12) 0.043(8) 0.005(8) 0.003(4) 0.048(6)
C3 0.096(9) 0.062(8) 0.063(7) 0.003(6) 0.009(7) 0.040(7)
C4 0.111(11) 0.128(11) 0.063(7) -0.002(7) -0.006(7) 0.074(10)
C5 0.103(10) 0.106(10) 0.059(7) -0.005(7) -0.002(7) 0.049(9)
C6 0.144(10) 0.092(9) 0.076(7) 0.031(6) 0.014(7) 0.054(8)
C7 0.088(8) 0.149(11) 0.111(8) -0.020(8) -0.038(7) 0.046(8)
C8 0.072(9) 0.106(11) 0.081(7) -0.012(7) 0.009(6) 0.050(9)
C9 0.101(10) 0.110(11) 0.127(9) 0.004(8) 0.034(8) 0.073(9)
C10 0.107(11) 0.073(9) 0.155(11) 0.005(8) 0.021(8) 0.064(9)
C11 0.080(9) 0.118(12) 0.086(9) -0.015(8) 0.006(8) 0.053(9)
C12 0.068(9) 0.139(12) 0.103(10) 0.015(9) 0.001(8) 0.035(9)
C13 0.092(10) 0.152(14) 0.133(13) -0.028(11) -0.026(9) 0.033(10)
C14 0.101(12) 0.137(14) 0.152(16) 0.019(11) 0.037(11) 0.044(10)
C15 0.123(14) 0.151(16) 0.146(14) 0.000(12) 0.028(11) 0.050(12)
C16 0.108(10) 0.112(11) 0.144(12) -0.021(9) 0.019(9) 0.065(9)
C17 0.079(14) 0.12(2) 0.096(16) -0.024(14) -0.014(13) 0.037(14)
C18 0.111(16) 0.094(16) 0.137(19) 0.020(15) 0.008(13) 0.051(14)
C19 0.22(3) 0.19(3) 0.31(4) 0.03(3) 0.15(3) 0.12(3)
C20 0.16(2) 0.092(17) 0.23(3) -0.014(19) 0.06(2) 0.054(16)
C21 0.13(2) 0.18(3) 0.23(3) -0.06(2) -0.033(19) 0.08(2)
C22 0.112(19) 0.099(18) 0.22(3) -0.002(19) -0.029(18) 0.045(16)
C17A 0.150 0.178 0.114 -0.067 -0.027 0.140
C18A 0.228 0.168 0.245 -0.072 -0.079 0.172
C19A 0.330 0.072 0.550 0.061 0.174 0.036
C20A 0.308 0.078 0.298 0.013 0.086 0.110
C21A 0.237 0.083 0.431 -0.031 0.039 0.100
C22A 0.237 0.066 0.248 -0.021 -0.076 0.106

loop_
_atom_type_symbol
_atom_type_description
_atom_type_scat_dispersion_real
_atom_type_scat_dispersion_imag
_atom_type_scat_source
C C 0.0033 0.0016 'International Tables Vol C Tables 4.2.6.8 and 6.1.1.4'
H H 0.0000 0.0000 'International Tables Vol C Tables 4.2.6.8 and 6.1.1.4'
Cl Cl 0.1484 0.1585 'International Tables Vol C Tables 4.2.6.8 and 6.1.1.4'
N N 0.0061 0.0033 'International Tables Vol C Tables 4.2.6.8 and 6.1.1.4'
Nb Nb -2.0727 0.6215 'International Tables Vol C Tables 4.2.6.8 and 6.1.1.4'
O O 0.0106 0.0060 'International Tables Vol C Tables 4.2.6.8 and 6.1.1.4'

loop_
_geom_angle_atom_site_label_1
_geom_angle_atom_site_label_2
_geom_angle_atom_site_label_3
_geom_angle
_geom_angle_site_symmetry_1
_geom_angle_site_symmetry_3
_geom_angle_publ_flag
O2 Nb1 O1 99.6(3) . . ?
O2 Nb1 N1 93.2(3) . . ?
O1 Nb1 N1 79.7(3) . . ?
O2 Nb1 Cl1 99.4(2) . . ?
O1 Nb1 Cl1 95.14(17) . . ?
N1 Nb1 Cl1 167.0(2) . . ?
O2 Nb1 Cl2 100.1(2) . . ?
O1 Nb1 Cl2 156.01(18) . . ?
N1 Nb1 Cl2 85.6(2) . . ?
Cl1 Nb1 Cl2 95.08(10) . . ?
O2 Nb1 N3 170.1(3) . . ?
O1 Nb1 N3 76.7(3) . . ?
N1 Nb1 N3 77.2(3) . . ?
Cl1 Nb1 N3 90.13(19) . . ?
Cl2 Nb1 N3 81.7(2) . . ?
C2 O1 Nb1 137.0(4) . . ?
C5 N1 N2 106.2(8) . . ?
C5 N1 Nb1 133.6(9) . . ?
N2 N1 Nb1 119.5(6) . . ?
N1 N2 C3 110.9(8) . . ?
N1 N2 C1 122.2(8) . . ?
C3 N2 C1 126.9(9) . . ?
N4 N3 C10 103.8(9) . . ?
N4 N3 Nb1 114.2(6) . . ?
C10 N3 Nb1 134.6(8) . . ?
N3 N4 C8 108.2(9) . . ?
N3 N4 C1 120.3(8) . . ?
C8 N4 C1 129.2(10) . . ?
N4 C1 N2 109.1(7) . . ?
N4 C1 C2 114.3(7) . . ?
N2 C1 C2 108.3(7) . . ?
O1 C2 O1 112.5(11) . 18_554 ?
O1 C2 C1 105.9(4) . 18_554 ?
O1 C2 C1 110.7(4) 18_554 18_554 ?
O1 C2 C1 110.7(4) . . ?
O1 C2 C1 105.9(4) 18_554 . ?
C1 C2 C1 111.3(11) 18_554 . ?
N2 C3 C4 104.1(9) . . ?
N2 C3 C6 123.0(10) . . ?
C4 C3 C6 132.9(11) . . ?
C5 C4 C3 111.2(10) . . ?
N1 C5 C4 107.5(10) . . ?
N1 C5 C7 121.5(12) . . ?
C4 C5 C7 131.0(12) . . ?
C9 C8 N4 110.3(11) . . ?
C9 C8 C11 130.5(12) . . ?
N4 C8 C11 119.2(12) . . ?
C8 C9 C10 105.2(10) . . ?
N3 C10 C9 112.4(10) . . ?
N3 C10 C17 118.9(14) . . ?
C9 C10 C17 126.4(13) . . ?
N3 C10 C17A 119.4(11) . . ?
C9 C10 C17A 126.0(12) . . ?
C17 C10 C17A 27.5(8) . . ?
C12 C11 C16 116.0(12) . . ?
C12 C11 C8 125.0(12) . . ?
C16 C11 C8 118.9(12) . . ?
C11 C12 C13 123.3(12) . . ?
C12 C13 C14 117.0(12) . . ?
C15 C14 C13 122.3(16) . . ?
C14 C15 C16 117.7(15) . . ?
C15 C16 C11 123.5(12) . . ?
C18 C17 C22 120.0 . . ?
C18 C17 C10 112.9(18) . . ?
C22 C17 C10 127.1(18) . . ?
C19 C18 C17 120.0 . . ?
C18 C19 C20 120.0 . . ?
C21 C20 C19 120.0 . . ?
C20 C21 C22 120.0 . . ?
C21 C22 C17 120.0 . . ?
C18A C17A C22A 120.0 . . ?
C18A C17A C10 126.9(5) . . ?
C22A C17A C10 111.1(5) . . ?
C19A C18A C17A 120.0 . . ?
C18A C19A C20A 120.0 . . ?
C19A C20A C21A 120.0 . . ?
C22A C21A C20A 120.0 . . ?
C21A C22A C17A 120.0 . . ?

loop_
_geom_bond_atom_site_label_1
_geom_bond_atom_site_label_2
_geom_bond_distance
_geom_bond_site_symmetry_2
_geom_bond_publ_flag
Nb1 O2 1.711(5) . ?
Nb1 O1 1.906(5) . ?
Nb1 N1 2.243(7) . ?
Nb1 Cl1 2.327(3) . ?
Nb1 Cl2 2.350(3) . ?
Nb1 N3 2.568(8) . ?
O1 C2 1.387(8) . ?
N1 C5 1.353(11) . ?
N1 N2 1.376(9) . ?
N2 C3 1.362(10) . ?
N2 C1 1.442(10) . ?
N3 N4 1.352(9) . ?
N3 C10 1.352(10) . ?
N4 C8 1.371(11) . ?
N4 C1 1.441(10) . ?
C1 C2 1.560(10) . ?
C2 O1 1.387(8) 18_554 ?
C2 C1 1.560(10) 18_554 ?
C3 C4 1.359(11) . ?
C3 C6 1.473(12) . ?
C4 C5 1.357(12) . ?
C5 C7 1.473(13) . ?
C8 C9 1.297(12) . ?
C8 C11 1.487(14) . ?
C9 C10 1.350(13) . ?
C10 C17 1.433(15) . ?
C10 C17A 1.548(12) . ?
C11 C12 1.335(13) . ?
C11 C16 1.388(14) . ?
C12 C13 1.399(15) . ?
C13 C14 1.407(17) . ?
C14 C15 1.309(16) . ?
C15 C16 1.401(16) . ?
C17 C18 1.3900 . ?
C17 C22 1.3900 . ?
C18 C19 1.3900 . ?
C19 C20 1.3900 . ?
C20 C21 1.3900 . ?
C21 C22 1.3900 . ?
C17A C18A 1.3900 . ?
C17A C22A 1.3900 . ?
C18A C19A 1.3900 . ?
C19A C20A 1.3900 . ?
C20A C21A 1.3900 . ?
C21A C22A 1.3900 . ?
